data_4515809
loop_
_publ_author_name
'Messinis, Antonis M.'
'Batsanov, Andrei S.'
'Wright, William R. H.'
'Howard, Judith A. K.'
'Hanton, Martin J.'
'Dyer, Philip W.'

_publ_section_title
;
 Bis(Imido) Tungsten Complexes: Efficient Precatalysts for the Homogeneous
 Dimerization of Ethylene
;
_journal_issue 12
_journal_name_full 'ACS Catalysis'
_journal_page_first 11249
_journal_paper_doi 10.1021/acscatal.8b02202
_journal_volume 8
_journal_year 2018
_chemical_formula_moiety 'C25 H38 Cl2 N2 O2 W, 0.375(C6 H14), 0.25(C H2 Cl2)'
_chemical_formula_sum 'C27.5 H43.75 Cl2.5 N2 O2 W'
_chemical_formula_weight 706.87
_space_group_crystal_system triclinic
_space_group_IT_number 2
_space_group_name_Hall '-P 1'
_space_group_name_H-M_alt 'P -1'
_atom_sites_solution_hydrogens mixed
_atom_sites_solution_primary heavy
_atom_sites_solution_secondary difmap
_audit_creation_date 2017-11-08
_audit_creation_method
;
Olex2 1.2-beta
(compiled 2017.08.10 svn.r3458 for OlexSys, GUI svn.r5381)
;
_cell_angle_alpha 112.357(9)
_cell_angle_beta 90.965(9)
_cell_angle_gamma 99.035(9)
_cell_formula_units_Z 2
_cell_length_a 9.0974(5)
_cell_length_b 12.8175(8)
_cell_length_c 14.1008(10)
_cell_measurement_reflns_used 9958
_cell_measurement_temperature 120(2)
_cell_measurement_theta_max 30.00
_cell_measurement_theta_min 2.27
_cell_volume 1496.5(2)
_computing_cell_refinement 'SAINT v7.46A (Bruker, 2008)'
_computing_data_collection 'SMART v5.625 (Bruker, 2001)'
_computing_data_reduction 'SAINT v7.46A (Bruker, 2008)'
_computing_molecular_graphics 'Olex2 (Dolomanov et al., 2009)'
_computing_publication_material 'Olex2 (Dolomanov et al., 2009)'
_computing_structure_refinement 'ShelXL 2016/6 (Sheldrick, 2015)'
_computing_structure_solution 'SHELXS (Sheldrick, 2008)'
_diffrn_ambient_temperature 120(2)
_diffrn_detector_area_resol_mean 5.6
_diffrn_measured_fraction_theta_full 1.000
_diffrn_measured_fraction_theta_max 0.999
_diffrn_measurement_device_type 'Bruker SMART 6000 CCD area detector'
_diffrn_measurement_method '\w scans'
_diffrn_radiation_monochromator graphite
_diffrn_radiation_type MoK\a
_diffrn_radiation_wavelength 0.71073
_diffrn_reflns_av_R_equivalents 0.0344
_diffrn_reflns_av_unetI/netI 0.0363
_diffrn_reflns_Laue_measured_fraction_full 1.000
_diffrn_reflns_Laue_measured_fraction_max 0.999
_diffrn_reflns_limit_h_max 12
_diffrn_reflns_limit_h_min -12
_diffrn_reflns_limit_k_max 18
_diffrn_reflns_limit_k_min -18
_diffrn_reflns_limit_l_max 19
_diffrn_reflns_limit_l_min -19
_diffrn_reflns_number 27439
_diffrn_reflns_point_group_measured_fraction_full 1.000
_diffrn_reflns_point_group_measured_fraction_max 0.999
_diffrn_reflns_theta_full 25.242
_diffrn_reflns_theta_max 30.002
_diffrn_reflns_theta_min 1.567
_diffrn_source 'fine-focus sealed tube'
_diffrn_source_current 35.0
_diffrn_source_power 1.75
_diffrn_source_target Mo
_diffrn_source_voltage 50.0
_diffrn_standards_number 0
_exptl_absorpt_coefficient_mu 4.109
_exptl_absorpt_correction_T_max 0.8468
_exptl_absorpt_correction_T_min 0.4978
_exptl_absorpt_correction_type integration
_exptl_absorpt_process_details
;
 SADABS-2008/1 (Bruker,2008) was used for absorption correction. wR2(int) 
 was 0.0554 before and 0.0458 after correction. The Ratio of minimum to maximum 
 transmission is 0.5879. The \l/2 correction factor is 0.0015.
;
_exptl_crystal_colour orange
_exptl_crystal_colour_primary orange
_exptl_crystal_density_diffrn 1.569
_exptl_crystal_density_method 'not measured'
_exptl_crystal_description tablet
_exptl_crystal_F_000 710
_exptl_crystal_size_max 0.18
_exptl_crystal_size_mid 0.15
_exptl_crystal_size_min 0.05
_refine_diff_density_max 2.693
_refine_diff_density_min -1.111
_refine_diff_density_rms 0.112
_refine_ls_extinction_method none
_refine_ls_goodness_of_fit_ref 1.046
_refine_ls_hydrogen_treatment mixed
_refine_ls_matrix_type full
_refine_ls_number_parameters 351
_refine_ls_number_reflns 8717
_refine_ls_number_restraints 0
_refine_ls_restrained_S_all 1.046
_refine_ls_R_factor_all 0.0300
_refine_ls_R_factor_gt 0.0248
_refine_ls_shift/su_max 0.002
_refine_ls_shift/su_mean 0.000
_refine_ls_structure_factor_coef Fsqd
_refine_ls_weighting_details 'w=1/[\s^2^(Fo^2^)+(0.0299P)^2^+0.2143P] where P=(Fo^2^+2Fc^2^)/3'
_refine_ls_weighting_scheme calc
_refine_ls_wR_factor_gt 0.0576
_refine_ls_wR_factor_ref 0.0595
_reflns_Friedel_coverage 0.000
_reflns_number_gt 7801
_reflns_number_total 8717
_reflns_threshold_expression 'I > 2\s(I)'
_cod_data_source_file W-bisimido.cif
_cod_data_source_block 13_11srv151
_cod_depositor_comments
;
The following automatic conversions were performed:

data item '_diffrn_source_target' value 'MO' was changed to 'Mo' in
accordance with the
/home/data/users/saulius/crontab/automatic-downloads/current/ACS/lib/dictionaries/cif_core.dic
dictionary named 'cif_core.dic' version 2.4.2 last updated on
2011-04-26.

Automatic conversion script
Id: cif_fix_values 6909 2019-04-08 15:41:33Z antanas 
;
_cod_original_cell_volume 1496.49(19)
_cod_original_formula_sum 'C27.50 H43.75 Cl2.50 N2 O2 W'
_cod_database_code 4515809
_shelx_shelxl_version_number 2016/6
_shelx_space_group_comment
;
The symmetry employed for this shelxl refinement is uniquely defined
by the following loop, which should always be used as a source of
symmetry information in preference to the above space-group names.
They are only intended as comments.
;
_olex2_refinement_description
;
1. Fixed Uiso
 At 1.2 times of:
  All C(H) groups, All C(H,H) groups
 At 1.5 times of:
  All C(H,H,H) groups
2. Others
 Uiso(H13A)=Uiso(H13B)=Uiso(H13C)=FVAR(1)
 Uiso(H24A)=Uiso(H24B)=Uiso(H24C)=FVAR(2)
 Uiso(H1A)=Uiso(H1B)=Uiso(H1C)=FVAR(3)
 Uiso(H25A)=Uiso(H25B)=Uiso(H25C)=FVAR(4)
 Uiso(H4A)=Uiso(H4B)=Uiso(H4C)=FVAR(5)
 Uiso(H11A)=Uiso(H11B)=Uiso(H11C)=FVAR(6)
 Uiso(H12A)=Uiso(H12B)=Uiso(H12C)=FVAR(7)
 Uiso(H22A)=Uiso(H22B)=Uiso(H22C)=FVAR(8)
 Uiso(H21A)=Uiso(H21B)=Uiso(H21C)=FVAR(9)
 Fixed Sof: C27(0.75) H27A(0.75) H27B(0.75) H27C(0.75) C28(0.75) H28A(0.75)
 H28B(0.75) C29(0.75) H29A(0.75) H29B(0.75) Cl3(0.25) Cl4(0.25) C26(0.25)
 H26A(0.25) H26B(0.25)
3.a Riding coordinates:
 C2(H2A,H2B), C3(H3A,H3B), C7(H7), C9(H9), C16(H16), C17(H17), C18(H18),
 C20(H20), C23(H23), C27(H27A,H27B,H27C)
3.b Rotating group:
 C1(H1A,H1B,H1C), C4(H4A,H4B,H4C), C11(H11A,H11B,H11C), C12(H12A,H12B,H12C),
 C13(H13A,H13B,H13C), C21(H21A,H21B,H21C), C22(H22A,H22B,H22C), C24(H24A,H24B,
 H24C), C25(H25A,H25B,H25C)
3.c Secondary CH2 refined with riding coordinates:
 C28(H28A,H28B), C29(H29A,H29B), C26(H26A,H26B)
;
_olex2_submission_special_instructions 'No special instructions were received'

loop_
_space_group_symop_operation_xyz
'x, y, z'
'-x, -y, -z'

loop_
_atom_site_label
_atom_site_type_symbol
_atom_site_fract_x
_atom_site_fract_y
_atom_site_fract_z
_atom_site_U_iso_or_equiv
_atom_site_adp_type
_atom_site_occupancy
_atom_site_site_symmetry_order
_atom_site_calc_flag
_atom_site_refinement_flags_posn
_atom_site_refinement_flags_occupancy
_atom_site_disorder_assembly
_atom_site_disorder_group
W1 W 0.17292(2) 0.28482(2) 0.30436(2) 0.01605(3) Uani 1 1 d . . . .
Cl1 Cl 0.25186(7) 0.36660(5) 0.48480(5) 0.02148(12) Uani 1 1 d . . . .
Cl2 Cl 0.07430(7) 0.27609(5) 0.14278(5) 0.02091(12) Uani 1 1 d . . . .
O1 O -0.01456(19) 0.39627(15) 0.35714(14) 0.0201(4) Uani 1 1 d . . . .
O2 O 0.2663(2) 0.47443(15) 0.32832(14) 0.0210(4) Uani 1 1 d . . . .
N1 N 0.0566(2) 0.16317(18) 0.30628(16) 0.0180(4) Uani 1 1 d . . . .
N2 N 0.3403(2) 0.24055(18) 0.25742(16) 0.0180(4) Uani 1 1 d . . . .
C1 C -0.1683(3) 0.3389(2) 0.3240(2) 0.0245(5) Uani 1 1 d . . . .
H1A H -0.187817 0.320211 0.250290 0.034(5) Uiso 1 1 d GR . . .
H1B H -0.235678 0.389583 0.362599 0.034(5) Uiso 1 1 d GR . . .
H1C H -0.185388 0.268213 0.336922 0.034(5) Uiso 1 1 d GR . . .
C2 C 0.0139(3) 0.5014(2) 0.3403(2) 0.0243(5) Uani 1 1 d . . . .
H2A H -0.054723 0.552962 0.377705 0.029 Uiso 1 1 d R . . .
H2B H -0.001663 0.485282 0.266035 0.029 Uiso 1 1 d R . . .
C3 C 0.1730(3) 0.5564(2) 0.3796(2) 0.0243(5) Uani 1 1 d . . . .
H3A H 0.200071 0.626164 0.364709 0.029 Uiso 1 1 d R . . .
H3B H 0.186351 0.578404 0.454899 0.029 Uiso 1 1 d R . . .
C4 C 0.4216(3) 0.5215(2) 0.3655(2) 0.0268(6) Uani 1 1 d . . . .
H4A H 0.432371 0.546106 0.440521 0.027(5) Uiso 1 1 d GR . . .
H4B H 0.454580 0.587471 0.347164 0.027(5) Uiso 1 1 d GR . . .
H4C H 0.482881 0.462780 0.334129 0.027(5) Uiso 1 1 d GR . . .
C5 C -0.0119(3) 0.0564(2) 0.30040(19) 0.0180(5) Uani 1 1 d . . . .
C6 C -0.0122(3) -0.0415(2) 0.2096(2) 0.0198(5) Uani 1 1 d . . . .
C7 C -0.0898(3) -0.1464(2) 0.2047(2) 0.0241(5) Uani 1 1 d . . . .
H7 H -0.092066 -0.212609 0.143473 0.029 Uiso 1 1 d R . . .
C8 C -0.1642(3) -0.1572(2) 0.2872(2) 0.0272(6) Uani 1 1 d . . . .
C9 C -0.1585(3) -0.0594(2) 0.3773(2) 0.0238(5) Uani 1 1 d . . . .
H9 H -0.207005 -0.066136 0.434361 0.029 Uiso 1 1 d R . . .
C10 C -0.0841(3) 0.0473(2) 0.3857(2) 0.0204(5) Uani 1 1 d . . . .
C11 C 0.0697(3) -0.0329(2) 0.1203(2) 0.0257(6) Uani 1 1 d . . . .
H11A H 0.036537 0.025840 0.100804 0.033(5) Uiso 1 1 d GR . . .
H11B H 0.048515 -0.107030 0.061823 0.033(5) Uiso 1 1 d GR . . .
H11C H 0.177326 -0.012021 0.140193 0.033(5) Uiso 1 1 d GR . . .
C12 C -0.2500(4) -0.2716(3) 0.2794(3) 0.0400(8) Uani 1 1 d . . . .
H12A H -0.276337 -0.266475 0.348053 0.095(11) Uiso 1 1 d GR . . .
H12B H -0.188365 -0.330925 0.251634 0.095(11) Uiso 1 1 d GR . . .
H12C H -0.341495 -0.291666 0.233832 0.095(11) Uiso 1 1 d GR . . .
C13 C -0.0781(3) 0.1518(2) 0.4834(2) 0.0250(5) Uani 1 1 d . . . .
H13A H 0.026373 0.185241 0.509121 0.046(6) Uiso 1 1 d GR . . .
H13B H -0.129957 0.129981 0.535271 0.046(6) Uiso 1 1 d GR . . .
H13C H -0.126598 0.208241 0.469641 0.046(6) Uiso 1 1 d GR . . .
C14 C 0.4513(3) 0.1821(2) 0.20903(18) 0.0169(5) Uani 1 1 d . . . .
C15 C 0.4908(3) 0.0940(2) 0.2369(2) 0.0196(5) Uani 1 1 d . . . .
C16 C 0.6049(3) 0.0386(2) 0.1876(2) 0.0237(5) Uani 1 1 d . . . .
H16 H 0.636380 -0.018168 0.207217 0.028 Uiso 1 1 d R . . .
C17 C 0.6736(3) 0.0657(2) 0.1100(2) 0.0254(6) Uani 1 1 d . . . .
H17 H 0.750141 0.026418 0.076357 0.031 Uiso 1 1 d R . . .
C18 C 0.6304(3) 0.1494(2) 0.0819(2) 0.0242(5) Uani 1 1 d . . . .
H18 H 0.675611 0.165011 0.027399 0.029 Uiso 1 1 d R . . .
C19 C 0.5220(3) 0.2112(2) 0.13176(19) 0.0193(5) Uani 1 1 d . . . .
C20 C 0.4160(3) 0.0655(2) 0.3217(2) 0.0244(5) Uani 1 1 d . . . .
H20 H 0.314055 0.085958 0.324214 0.029 Uiso 1 1 d R . . .
C21 C 0.5028(4) 0.1395(3) 0.4259(2) 0.0380(7) Uani 1 1 d . . . .
H21A H 0.601973 0.118967 0.426763 0.047(6) Uiso 1 1 d GR . . .
H21B H 0.448613 0.126390 0.480942 0.047(6) Uiso 1 1 d GR . . .
H21C H 0.513466 0.220568 0.436551 0.047(6) Uiso 1 1 d GR . . .
C22 C 0.3963(4) -0.0617(3) 0.3026(3) 0.0407(8) Uani 1 1 d . . . .
H22A H 0.344332 -0.107895 0.234456 0.056(7) Uiso 1 1 d GR . . .
H22B H 0.337658 -0.076056 0.355426 0.056(7) Uiso 1 1 d GR . . .
H22C H 0.494730 -0.082605 0.306038 0.056(7) Uiso 1 1 d GR . . .
C23 C 0.4815(3) 0.3059(2) 0.1022(2) 0.0215(5) Uani 1 1 d . . . .
H23 H 0.406134 0.341621 0.149022 0.026 Uiso 1 1 d R . . .
C24 C 0.6179(3) 0.3997(2) 0.1179(2) 0.0300(6) Uani 1 1 d . . . .
H24A H 0.656678 0.432995 0.190342 0.039(6) Uiso 1 1 d GR . . .
H24B H 0.588478 0.459746 0.098392 0.039(6) Uiso 1 1 d GR . . .
H24C H 0.695508 0.366495 0.074871 0.039(6) Uiso 1 1 d GR . . .
C25 C 0.4101(3) 0.2594(3) -0.0080(2) 0.0299(6) Uani 1 1 d . . . .
H25A H 0.482003 0.224543 -0.055841 0.037(5) Uiso 1 1 d GR . . .
H25B H 0.381102 0.322272 -0.022981 0.037(5) Uiso 1 1 d GR . . .
H25C H 0.321483 0.201482 -0.015671 0.037(5) Uiso 1 1 d GR . . .
C27 C 0.2997(6) 0.5972(5) 0.1483(5) 0.0467(14) Uiso 0.75 1 d . P A 2
H27A H 0.369082 0.588954 0.094583 0.070 Uiso 0.75 1 d R P A 2
H27B H 0.289422 0.529964 0.166503 0.070 Uiso 0.75 1 d R P A 2
H27C H 0.338222 0.666334 0.209283 0.070 Uiso 0.75 1 d R P A 2
C28 C 0.1506(6) 0.6068(4) 0.1096(4) 0.0432(11) Uani 0.75 1 d . P A 2
H28A H 0.163488 0.670516 0.085450 0.052 Uiso 0.75 1 calc R P A 2
H28B H 0.085644 0.626005 0.167200 0.052 Uiso 0.75 1 calc R P A 2
C29 C 0.0718(5) 0.4956(4) 0.0205(4) 0.0414(11) Uani 0.75 1 d . P A 2
H29A H 0.138482 0.475168 -0.036087 0.050 Uiso 0.75 1 calc R P A 2
H29B H 0.056535 0.432546 0.045407 0.050 Uiso 0.75 1 calc R P A 2
Cl3 Cl 0.3733(5) 0.6098(4) 0.1579(3) 0.0529(10) Uani 0.25 1 d . P B 1
Cl4 Cl 0.0586(6) 0.6162(5) 0.1351(4) 0.0679(13) Uani 0.25 1 d . P B 1
C26 C 0.1959(15) 0.5295(11) 0.0952(10) 0.035(3) Uiso 0.25 1 d . P B 1
H26A H 0.199523 0.503059 0.019667 0.042 Uiso 0.25 1 calc R P B 1
H26B H 0.170766 0.461269 0.112589 0.042 Uiso 0.25 1 calc R P B 1

loop_
_atom_site_aniso_label
_atom_site_aniso_U_11
_atom_site_aniso_U_22
_atom_site_aniso_U_33
_atom_site_aniso_U_23
_atom_site_aniso_U_13
_atom_site_aniso_U_12
W1 0.01411(5) 0.01539(5) 0.01637(5) 0.00403(4) 0.00162(3) 0.00161(3)
Cl1 0.0190(3) 0.0244(3) 0.0170(3) 0.0045(2) -0.0006(2) 0.0018(2)
Cl2 0.0222(3) 0.0217(3) 0.0168(3) 0.0057(2) -0.0002(2) 0.0025(2)
O1 0.0157(8) 0.0212(9) 0.0221(9) 0.0067(7) 0.0016(7) 0.0040(7)
O2 0.0195(9) 0.0160(8) 0.0243(9) 0.0049(7) 0.0020(7) 0.0018(7)
N1 0.0159(9) 0.0202(10) 0.0152(10) 0.0043(8) 0.0012(8) 0.0017(8)
N2 0.0174(10) 0.0186(10) 0.0168(10) 0.0062(8) 0.0003(8) 0.0016(8)
C1 0.0169(12) 0.0296(14) 0.0241(13) 0.0072(11) -0.0017(10) 0.0043(10)
C2 0.0270(13) 0.0237(13) 0.0240(13) 0.0083(11) 0.0083(11) 0.0114(11)
C3 0.0279(14) 0.0185(12) 0.0231(13) 0.0039(10) 0.0037(10) 0.0050(10)
C4 0.0192(12) 0.0220(13) 0.0318(15) 0.0061(11) -0.0019(11) -0.0058(10)
C5 0.0131(10) 0.0199(11) 0.0211(12) 0.0090(10) -0.0023(9) 0.0009(9)
C6 0.0169(11) 0.0187(11) 0.0211(12) 0.0058(10) -0.0027(9) 0.0012(9)
C7 0.0255(13) 0.0200(12) 0.0245(13) 0.0072(10) -0.0040(10) 0.0015(10)
C8 0.0239(13) 0.0226(13) 0.0343(15) 0.0138(12) -0.0048(11) -0.0046(10)
C9 0.0191(12) 0.0286(14) 0.0269(14) 0.0160(11) 0.0006(10) -0.0005(10)
C10 0.0160(11) 0.0221(12) 0.0233(13) 0.0091(10) 0.0018(9) 0.0026(9)
C11 0.0288(14) 0.0221(13) 0.0200(13) 0.0019(10) 0.0033(11) 0.0031(10)
C12 0.0442(19) 0.0275(15) 0.047(2) 0.0191(15) -0.0019(15) -0.0101(14)
C13 0.0257(13) 0.0268(13) 0.0231(13) 0.0102(11) 0.0063(10) 0.0049(11)
C14 0.0123(10) 0.0172(11) 0.0170(11) 0.0026(9) 0.0002(8) 0.0010(8)
C15 0.0153(11) 0.0182(11) 0.0231(12) 0.0067(10) -0.0014(9) 0.0009(9)
C16 0.0197(12) 0.0211(12) 0.0300(14) 0.0088(11) 0.0012(10) 0.0058(10)
C17 0.0181(12) 0.0261(13) 0.0308(14) 0.0077(11) 0.0074(10) 0.0083(10)
C18 0.0221(12) 0.0227(13) 0.0242(13) 0.0060(11) 0.0060(10) 0.0016(10)
C19 0.0164(11) 0.0189(11) 0.0201(12) 0.0056(10) 0.0015(9) 0.0004(9)
C20 0.0195(12) 0.0297(14) 0.0294(14) 0.0160(12) 0.0059(10) 0.0075(10)
C21 0.0352(17) 0.052(2) 0.0294(16) 0.0185(15) 0.0045(13) 0.0082(15)
C22 0.047(2) 0.0331(17) 0.054(2) 0.0272(16) 0.0161(16) 0.0109(14)
C23 0.0218(12) 0.0200(12) 0.0218(12) 0.0080(10) 0.0018(10) 0.0018(10)
C24 0.0294(15) 0.0255(14) 0.0364(16) 0.0157(12) 0.0018(12) -0.0013(11)
C25 0.0347(16) 0.0315(15) 0.0231(14) 0.0100(12) -0.0001(12) 0.0065(12)
C28 0.048(3) 0.044(3) 0.050(3) 0.028(2) 0.018(2) 0.013(2)
C29 0.050(3) 0.037(2) 0.051(3) 0.030(2) 0.019(2) 0.011(2)
Cl3 0.051(2) 0.070(3) 0.056(2) 0.045(2) 0.0086(19) 0.009(2)
Cl4 0.069(3) 0.088(3) 0.072(3) 0.043(3) 0.021(2) 0.054(3)

loop_
_atom_type_symbol
_atom_type_description
_atom_type_scat_dispersion_real
_atom_type_scat_dispersion_imag
_atom_type_scat_source
C C 0.0033 0.0016 'International Tables Vol C Tables 4.2.6.8 and 6.1.1.4'
H H 0.0000 0.0000 'International Tables Vol C Tables 4.2.6.8 and 6.1.1.4'
Cl Cl 0.1484 0.1585 'International Tables Vol C Tables 4.2.6.8 and 6.1.1.4'
N N 0.0061 0.0033 'International Tables Vol C Tables 4.2.6.8 and 6.1.1.4'
O O 0.0106 0.0060 'International Tables Vol C Tables 4.2.6.8 and 6.1.1.4'
W W -0.8490 6.8722 'International Tables Vol C Tables 4.2.6.8 and 6.1.1.4'

loop_
_exptl_crystal_face_index_h
_exptl_crystal_face_index_k
_exptl_crystal_face_index_l
_exptl_crystal_face_perp_dist
0.00 -1.00 1.00 0.025
0.00 1.00 -1.00 0.025
-1.00 0.00 0.00 0.090
1.00 0.00 0.00 0.090
0.00 -1.00 3.00 0.040
0.00 -1.00 -3.00 0.055
1.00 -1.00 0.00 0.070

loop_
_geom_angle_atom_site_label_1
_geom_angle_atom_site_label_2
_geom_angle_atom_site_label_3
_geom_angle
_geom_angle_site_symmetry_1
Cl2 W1 Cl1 157.88(2) .
O1 W1 Cl1 83.16(5) .
O1 W1 Cl2 79.09(5) .
O2 W1 Cl1 78.94(5) .
O2 W1 Cl2 82.68(5) .
O2 W1 O1 70.14(6) .
N1 W1 Cl1 95.90(7) .
N1 W1 Cl2 97.77(7) .
N1 W1 O1 91.97(8) .
N1 W1 O2 161.77(8) .
N1 W1 N2 106.31(10) .
N2 W1 Cl1 98.39(7) .
N2 W1 Cl2 94.35(7) .
N2 W1 O1 161.32(8) .
N2 W1 O2 91.79(8) .
C1 O1 W1 117.44(15) .
C2 O1 W1 113.49(14) .
C2 O1 C1 110.9(2) .
C3 O2 W1 115.57(15) .
C3 O2 C4 110.3(2) .
C4 O2 W1 119.10(15) .
C5 N1 W1 168.70(18) .
C14 N2 W1 167.08(18) .
O1 C2 C3 107.2(2) .
O2 C3 C2 107.8(2) .
N1 C5 C6 120.3(2) .
N1 C5 C10 119.1(2) .
C6 C5 C10 120.7(2) .
C5 C6 C11 120.8(2) .
C7 C6 C5 118.4(2) .
C7 C6 C11 120.8(2) .
C6 C7 C8 121.9(3) .
C7 C8 C9 118.5(2) .
C7 C8 C12 121.0(3) .
C9 C8 C12 120.5(3) .
C10 C9 C8 121.8(3) .
C5 C10 C13 120.1(2) .
C9 C10 C5 118.6(2) .
C9 C10 C13 121.3(2) .
N2 C14 C15 119.8(2) .
N2 C14 C19 118.8(2) .
C19 C14 C15 121.4(2) .
C14 C15 C20 120.7(2) .
C16 C15 C14 118.1(2) .
C16 C15 C20 121.2(2) .
C15 C16 C17 120.8(2) .
C18 C17 C16 120.2(2) .
C17 C18 C19 121.5(3) .
C14 C19 C23 121.7(2) .
C18 C19 C14 118.0(2) .
C18 C19 C23 120.2(2) .
C15 C20 C21 109.9(2) .
C15 C20 C22 113.2(2) .
C22 C20 C21 111.0(3) .
C19 C23 C24 111.2(2) .
C19 C23 C25 111.8(2) .
C25 C23 C24 110.8(2) .
C27 C28 C29 113.5(4) .
C29 C29 C28 114.3(5) 2_565
Cl4 C26 Cl3 109.5(8) .

loop_
_geom_bond_atom_site_label_1
_geom_bond_atom_site_label_2
_geom_bond_distance
_geom_bond_site_symmetry_2
W1 Cl1 2.4003(7) .
W1 Cl2 2.3905(6) .
W1 O1 2.3459(18) .
W1 O2 2.3366(18) .
W1 N1 1.751(2) .
W1 N2 1.760(2) .
O1 C1 1.452(3) .
O1 C2 1.441(3) .
O2 C3 1.438(3) .
O2 C4 1.450(3) .
N1 C5 1.383(3) .
N2 C14 1.385(3) .
C2 C3 1.501(4) .
C5 C6 1.411(3) .
C5 C10 1.414(4) .
C6 C7 1.393(4) .
C6 C11 1.505(4) .
C7 C8 1.396(4) .
C8 C9 1.398(4) .
C8 C12 1.513(4) .
C9 C10 1.388(4) .
C10 C13 1.505(4) .
C14 C15 1.421(4) .
C14 C19 1.413(3) .
C15 C16 1.394(4) .
C15 C20 1.518(4) .
C16 C17 1.398(4) .
C17 C18 1.383(4) .
C18 C19 1.392(4) .
C19 C23 1.518(4) .
C20 C21 1.532(4) .
C20 C22 1.529(4) .
C23 C24 1.535(4) .
C23 C25 1.526(4) .
C27 C28 1.493(7) .
C28 C29 1.552(7) .
C29 C29 1.456(9) 2_565
Cl3 C26 1.785(14) .
Cl4 C26 1.759(14) .
